data_4061665
_journal_name_full Organometallics
_journal_paper_doi 10.1021/om050501z
_journal_year 2005
_chemical_formula_sum 'C27 H41 N O2 S Si2'
_chemical_formula_weight 499.85
_space_group_IT_number 15
_symmetry_cell_setting monoclinic
_symmetry_space_group_name_Hall '-C 2yc'
_symmetry_space_group_name_H-M 'C 1 2/c 1'
_cell_angle_alpha 90.00
_cell_angle_beta 94.279(3)
_cell_angle_gamma 90.00
_cell_formula_units_Z 8
_cell_length_a 29.485(5)
_cell_length_b 7.9331(13)
_cell_length_c 24.546(4)
_cell_measurement_temperature 158(2)
_cell_volume 5725.4(17)
_diffrn_ambient_temperature 158(2)
_exptl_crystal_density_diffrn 1.160
_cod_depositor_comments
;
The following automatic conversions were performed:
'_symmetry_cell_setting' value 'Monoclinic' changed to 'monoclinic'
according to '/home/saulius/struct/CIF-dictionaries/cif_core.dic'
dictionary named 'cif_core.dic' version 2.4.1 from 2010-06-29.

Automatic conversion script
Id: cif_fix_enum 1527 2010-12-29 10:47:43Z saulius 
;
_cod_original_sg_symbol_H-M 'C 2/c'
_cod_database_code 4061665

loop_
_symmetry_equiv_pos_as_xyz
'x, y, z'
'-x, y, -z+1/2'
'x+1/2, y+1/2, z'
'-x+1/2, y+1/2, -z+1/2'
'-x, -y, -z'
'x, -y, z-1/2'
'-x+1/2, -y+1/2, -z'
'x+1/2, -y+1/2, z-1/2'

loop_
_atom_site_label
_atom_site_type_symbol
_atom_site_fract_x
_atom_site_fract_y
_atom_site_fract_z
_atom_site_U_iso_or_equiv
_atom_site_adp_type
_atom_site_occupancy
_atom_site_symmetry_multiplicity
_atom_site_calc_flag
_atom_site_refinement_flags
_atom_site_disorder_assembly
_atom_site_disorder_group
S1 S 0.207634(15) 0.06812(6) 0.390246(19) 0.02081(12) Uani 1 1 d . . .
Si1 Si 0.137447(16) 0.23401(6) 0.31511(2) 0.01630(12) Uani 1 1 d . . .
Si2 Si 0.005036(17) 0.52751(7) 0.37720(2) 0.02369(14) Uani 1 1 d . . .
O1 O 0.20631(4) -0.03791(17) 0.34272(5) 0.0254(3) Uani 1 1 d . . .
O2 O 0.24705(4) 0.17214(19) 0.40230(6) 0.0301(3) Uani 1 1 d . . .
N1 N 0.16145(5) 0.18291(19) 0.38276(6) 0.0176(3) Uani 1 1 d . . .
C1 C 0.08790(6) 0.3571(2) 0.33375(7) 0.0212(4) Uani 1 1 d . . .
C2 C 0.05465(6) 0.4282(2) 0.34857(8) 0.0237(4) Uani 1 1 d . . .
C3 C -0.02970(9) 0.3582(4) 0.40509(12) 0.0461(7) Uani 1 1 d . . .
C4 C 0.02802(9) 0.6691(4) 0.43257(12) 0.0472(7) Uani 1 1 d . . .
C5 C -0.02776(8) 0.6435(4) 0.32178(11) 0.0368(5) Uani 1 1 d . . .
C6 C 0.17644(6) 0.3829(2) 0.28022(8) 0.0216(4) Uani 1 1 d . . .
C7 C 0.19058(8) 0.5252(3) 0.32069(10) 0.0304(5) Uani 1 1 d . . .
C8 C 0.21985(7) 0.2997(3) 0.26179(10) 0.0293(5) Uani 1 1 d . . .
C9 C 0.15021(8) 0.4635(3) 0.23033(9) 0.0295(5) Uani 1 1 d . . .
C10 C 0.11120(6) 0.0502(2) 0.27321(8) 0.0214(4) Uani 1 1 d . . .
C11 C 0.09355(8) -0.0832(3) 0.31136(9) 0.0301(5) Uani 1 1 d . . .
C12 C 0.14304(8) -0.0339(3) 0.23466(9) 0.0299(5) Uani 1 1 d . . .
C13 C 0.06995(8) 0.1189(3) 0.23748(10) 0.0340(5) Uani 1 1 d . . .
C14 C 0.15586(6) 0.3011(2) 0.42933(8) 0.0211(4) Uani 1 1 d . . .
C15 C 0.13082(6) 0.2281(2) 0.47568(8) 0.0214(4) Uani 1 1 d . . .
C16 C 0.14678(7) 0.2597(3) 0.52915(9) 0.0330(5) Uani 1 1 d . . .
C17 C 0.12427(8) 0.1959(4) 0.57275(10) 0.0420(6) Uani 1 1 d . . .
C18 C 0.08607(8) 0.0992(3) 0.56279(10) 0.0390(6) Uani 1 1 d . . .
C19 C 0.06956(8) 0.0674(3) 0.50986(11) 0.0396(6) Uani 1 1 d . . .
C20 C 0.09167(7) 0.1322(3) 0.46632(9) 0.0310(5) Uani 1 1 d . . .
C21 C 0.20086(6) -0.0539(2) 0.44898(8) 0.0211(4) Uani 1 1 d . . .
C22 C 0.22610(7) -0.0145(3) 0.49703(9) 0.0311(5) Uani 1 1 d . . .
C23 C 0.21823(8) -0.1003(3) 0.54436(9) 0.0338(5) Uani 1 1 d . . .
C24 C 0.18552(7) -0.2245(3) 0.54487(8) 0.0269(4) Uani 1 1 d . . .
C25 C 0.16116(7) -0.2664(3) 0.49587(9) 0.0302(5) Uani 1 1 d . . .
C26 C 0.16885(7) -0.1822(3) 0.44813(8) 0.0270(4) Uani 1 1 d . . .
C27 C 0.17519(10) -0.3096(4) 0.59744(10) 0.0410(6) Uani 1 1 d . . .
H3A H -0.0126(10) 0.295(4) 0.4320(13) 0.067(9) Uiso 1 1 d . . .
H3B H -0.0399(10) 0.283(4) 0.3782(13) 0.073(10) Uiso 1 1 d . . .
H3C H -0.0550(11) 0.405(4) 0.4198(13) 0.081(11) Uiso 1 1 d . . .
H4A H 0.0035(10) 0.717(4) 0.4502(11) 0.060(8) Uiso 1 1 d . . .
H4B H 0.0481(12) 0.756(4) 0.4207(13) 0.082(11) Uiso 1 1 d . . .
H4C H 0.0445(11) 0.607(4) 0.4595(13) 0.075(10) Uiso 1 1 d . . .
H5A H -0.0105(9) 0.744(4) 0.3116(11) 0.055(8) Uiso 1 1 d . . .
H5B H -0.0553(10) 0.683(4) 0.3328(12) 0.067(9) Uiso 1 1 d . . .
H5C H -0.0361(10) 0.573(4) 0.2905(13) 0.076(10) Uiso 1 1 d . . .
H7A H 0.1628(8) 0.587(3) 0.3322(9) 0.036(6) Uiso 1 1 d . . .
H7B H 0.2090(8) 0.479(3) 0.3516(10) 0.037(6) Uiso 1 1 d . . .
H7C H 0.2082(8) 0.607(3) 0.3042(10) 0.048(7) Uiso 1 1 d . . .
H8A H 0.2391(8) 0.253(3) 0.2917(10) 0.044(7) Uiso 1 1 d . . .
H8B H 0.2123(8) 0.205(3) 0.2360(10) 0.040(7) Uiso 1 1 d . . .
H8C H 0.2373(7) 0.386(3) 0.2435(9) 0.036(6) Uiso 1 1 d . . .
H9A H 0.1235(8) 0.521(3) 0.2409(9) 0.034(6) Uiso 1 1 d . . .
H9B H 0.1400(7) 0.381(3) 0.2013(9) 0.036(6) Uiso 1 1 d . . .
H9C H 0.1704(9) 0.549(3) 0.2151(10) 0.051(7) Uiso 1 1 d . . .
H11A H 0.0740(8) -0.031(3) 0.3374(9) 0.035(6) Uiso 1 1 d . . .
H11B H 0.0769(7) -0.171(3) 0.2902(9) 0.029(6) Uiso 1 1 d . . .
H11C H 0.1193(8) -0.136(3) 0.3329(9) 0.037(6) Uiso 1 1 d . . .
H12A H 0.1509(8) 0.043(3) 0.2065(10) 0.039(7) Uiso 1 1 d . . .
H12B H 0.1697(8) -0.076(3) 0.2542(10) 0.037(6) Uiso 1 1 d . . .
H12C H 0.1266(7) -0.131(3) 0.2146(9) 0.037(6) Uiso 1 1 d . . .
H13A H 0.0462(9) 0.161(3) 0.2583(11) 0.054(8) Uiso 1 1 d . . .
H13B H 0.0564(7) 0.026(3) 0.2153(9) 0.033(6) Uiso 1 1 d . . .
H13C H 0.0797(8) 0.212(3) 0.2121(10) 0.042(7) Uiso 1 1 d . . .
H14A H 0.1872(6) 0.343(2) 0.4426(8) 0.018(5) Uiso 1 1 d . . .
H14B H 0.1388(7) 0.403(3) 0.4142(8) 0.023(5) Uiso 1 1 d . . .
H16 H 0.1738(8) 0.320(3) 0.5362(10) 0.045(7) Uiso 1 1 d . . .
H17 H 0.1372(9) 0.218(3) 0.6098(11) 0.055(8) Uiso 1 1 d . . .
H18 H 0.0713(9) 0.053(3) 0.5917(11) 0.050(7) Uiso 1 1 d . . .
H19 H 0.0433(9) -0.001(3) 0.5023(10) 0.045(7) Uiso 1 1 d . . .
H20 H 0.0805(7) 0.110(3) 0.4301(9) 0.032(6) Uiso 1 1 d . . .
H22 H 0.2478(8) 0.073(3) 0.4966(10) 0.045(7) Uiso 1 1 d . . .
H23 H 0.2346(8) -0.071(3) 0.5769(10) 0.046(7) Uiso 1 1 d . . .
H25 H 0.1395(8) -0.356(3) 0.4936(9) 0.035(6) Uiso 1 1 d . . .
H26 H 0.1515(7) -0.209(3) 0.4146(9) 0.036(6) Uiso 1 1 d . . .
H27A H 0.1507(14) -0.267(5) 0.6085(15) 0.106(14) Uiso 1 1 d . . .
H27B H 0.1990(12) -0.308(4) 0.6237(14) 0.086(11) Uiso 1 1 d . . .
H27C H 0.1715(15) -0.423(6) 0.5947(19) 0.141(18) Uiso 1 1 d . . .

loop_
_atom_site_aniso_label
_atom_site_aniso_U_11
_atom_site_aniso_U_22
_atom_site_aniso_U_33
_atom_site_aniso_U_23
_atom_site_aniso_U_13
_atom_site_aniso_U_12
S1 0.0159(2) 0.0260(3) 0.0206(2) 0.0011(2) 0.00141(17) 0.00215(18)
Si1 0.0165(2) 0.0169(3) 0.0156(2) -0.0015(2) 0.00216(18) 0.00176(19)
Si2 0.0176(3) 0.0322(3) 0.0216(3) -0.0042(2) 0.0038(2) 0.0046(2)
O1 0.0248(7) 0.0306(8) 0.0214(7) -0.0010(6) 0.0058(5) 0.0067(6)
O2 0.0187(7) 0.0391(9) 0.0323(8) 0.0034(7) 0.0002(6) -0.0038(6)
N1 0.0173(7) 0.0195(8) 0.0159(8) -0.0018(6) 0.0001(6) 0.0015(6)
C1 0.0216(9) 0.0230(10) 0.0191(10) 0.0014(8) 0.0025(7) 0.0014(8)
C2 0.0236(10) 0.0256(10) 0.0218(10) 0.0010(8) 0.0017(7) 0.0036(8)
C3 0.0367(14) 0.0645(19) 0.0378(15) 0.0084(14) 0.0084(11) -0.0102(13)
C4 0.0345(14) 0.065(2) 0.0421(16) -0.0283(15) 0.0034(12) 0.0041(13)
C5 0.0268(12) 0.0457(15) 0.0380(14) 0.0040(12) 0.0028(10) 0.0137(11)
C6 0.0244(9) 0.0205(10) 0.0206(10) -0.0008(8) 0.0060(7) -0.0002(8)
C7 0.0381(12) 0.0249(11) 0.0291(12) -0.0033(10) 0.0086(10) -0.0090(10)
C8 0.0254(11) 0.0289(12) 0.0351(13) 0.0043(10) 0.0121(9) 0.0009(9)
C9 0.0373(12) 0.0280(12) 0.0239(11) 0.0045(9) 0.0079(9) 0.0033(10)
C10 0.0241(9) 0.0207(10) 0.0192(10) -0.0027(8) 0.0005(7) -0.0001(7)
C11 0.0344(12) 0.0288(12) 0.0270(12) -0.0026(10) 0.0010(9) -0.0116(9)
C12 0.0382(12) 0.0276(12) 0.0240(11) -0.0101(10) 0.0040(9) -0.0025(10)
C13 0.0360(12) 0.0333(13) 0.0304(12) -0.0061(11) -0.0131(10) 0.0019(10)
C14 0.0230(10) 0.0224(10) 0.0178(9) -0.0040(8) 0.0018(7) -0.0008(8)
C15 0.0219(9) 0.0215(10) 0.0212(10) -0.0010(8) 0.0051(7) 0.0052(7)
C16 0.0268(11) 0.0501(14) 0.0223(11) -0.0003(10) 0.0037(8) -0.0016(10)
C17 0.0417(13) 0.0636(17) 0.0216(12) 0.0044(11) 0.0089(10) 0.0066(12)
C18 0.0475(14) 0.0360(13) 0.0372(14) 0.0060(11) 0.0269(11) 0.0089(11)
C19 0.0392(13) 0.0341(13) 0.0487(15) -0.0116(11) 0.0246(11) -0.0089(10)
C20 0.0314(11) 0.0335(12) 0.0292(12) -0.0103(10) 0.0103(9) -0.0051(9)
C21 0.0190(9) 0.0241(10) 0.0200(10) 0.0000(8) 0.0010(7) 0.0059(7)
C22 0.0287(11) 0.0340(12) 0.0293(12) 0.0001(10) -0.0075(8) -0.0026(9)
C23 0.0391(12) 0.0406(13) 0.0199(11) -0.0002(10) -0.0089(9) 0.0021(10)
C24 0.0301(10) 0.0311(11) 0.0195(10) 0.0019(9) 0.0033(8) 0.0130(9)
C25 0.0330(11) 0.0315(12) 0.0259(11) 0.0054(9) -0.0001(8) -0.0011(9)
C26 0.0289(10) 0.0298(11) 0.0213(10) 0.0006(9) -0.0046(8) -0.0011(8)
C27 0.0509(16) 0.0513(17) 0.0215(12) 0.0087(11) 0.0059(11) 0.0132(13)

loop_
_geom_bond_atom_site_label_1
_geom_bond_atom_site_label_2
_geom_bond_distance
_geom_bond_site_symmetry_2
_geom_bond_publ_flag
S1 O1 1.4363(14) . ?
S1 O2 1.4379(14) . ?
S1 N1 1.6370(15) . ?
S1 C21 1.760(2) . ?
Si1 N1 1.8020(16) . ?
Si1 C1 1.8431(19) . ?
Si1 C6 1.8967(19) . ?
Si1 C10 1.9139(19) . ?
Si2 C2 1.846(2) . ?
Si2 C3 1.851(3) . ?
Si2 C4 1.852(3) . ?
Si2 C5 1.854(2) . ?
N1 C14 1.497(2) . ?
C1 C2 1.210(3) . ?
C6 C9 1.538(3) . ?
C6 C8 1.538(3) . ?
C6 C7 1.540(3) . ?
C10 C11 1.530(3) . ?
C10 C12 1.535(3) . ?
C10 C13 1.545(3) . ?
C14 C15 1.517(3) . ?
C15 C16 1.384(3) . ?
C15 C20 1.387(3) . ?
C16 C17 1.396(3) . ?
C17 C18 1.370(4) . ?
C18 C19 1.376(4) . ?
C19 C20 1.391(3) . ?
C21 C22 1.383(3) . ?
C21 C26 1.387(3) . ?
C22 C23 1.381(3) . ?
C23 C24 1.380(3) . ?
C24 C25 1.394(3) . ?
C24 C27 1.507(3) . ?
C25 C26 1.382(3) . ?

loop_
_cod_related_entry_id
_cod_related_entry_database
_cod_related_entry_code
1 ChemSpider 21152625
